data_7220668
loop_
_publ_author_name
'Bucinskas, Audrius'
'Bagdziunas, Gintautas'
'Tomkeviciene, Ausra'
'Volynyuk, Dmytro'
'Kostiv, Nataliya'
'Gudeika, Dalius'
'Jankauskas, Vygintas'
'Rutkis, Martins'
'Grazulevicius, Juozas V.'

_publ_section_title
;
 Structure--property relationship of isomeric
 diphenylethenyl-disubstituted dimethoxycarbazoles
;
_journal_issue 61
_journal_name_full 'RSC Adv.'
_journal_page_first 49577
_journal_paper_doi 10.1039/C5RA09161F
_journal_volume 5
_journal_year 2015
_chemical_compound_source 'Local laboratory'
_chemical_formula_moiety 'C50 H49 N O2 '
_chemical_formula_sum 'C50 H49 N O2'
_chemical_formula_weight 695.947
_chemical_melting_point 439
_chemical_name_systematic '3,6-Bis(2,2-diphenylethenyl)-9-(2-ethylhexyl)-2,7-dimethoxycarbazole '
_space_group_IT_number 61
_symmetry_cell_setting orthorhombic
_symmetry_space_group_name_Hall '-P 2ac 2ab'
_symmetry_space_group_name_H-M 'P b c a'
_atom_sites_solution_hydrogens mixed
_atom_sites_solution_primary direct
_atom_sites_solution_secondary difmap
_audit_creation_method maXus
_audit_update_record
;
2015-01-07 deposited with the CCDC.
2015-06-03 downloaded from the CCDC.
;
_cell_angle_alpha 90.00
_cell_angle_beta 90.00
_cell_angle_gamma 90.00
_cell_formula_units_Z 8
_cell_length_a 16.3265(2)
_cell_length_b 18.2018(2)
_cell_length_c 26.5776(3)
_cell_measurement_reflns_used 90364
_cell_measurement_temperature 173
_cell_measurement_theta_max 27.5
_cell_measurement_theta_min 0.9
_cell_volume 7898.11(16)
_computing_cell_refinement 'HKL Scalepack (Otwinowski & Minor 1997)'
_computing_data_collection KappaCCD
_computing_data_reduction 'Denzo and Scalepak (Otwinowski & Minor, 1997)'
_computing_molecular_graphics 'Ortep (Johnson, 1976)'
_computing_publication_material 'maXus(Mackay et al., 1999)'
_computing_structure_refinement 'maXus(Mackay et al., 1999)'
_computing_structure_solution 'SIR97(Cascarano al.,Acta Cryst.,1996,A52,C-79)'
_diffrn_ambient_temperature 173(2)
_diffrn_measured_fraction_theta_full 0.99
_diffrn_measured_fraction_theta_max 0.99
_diffrn_measurement_device_type 'Bruker-Nonius KappaCCD'
_diffrn_measurement_method '\f and \w scan'
_diffrn_orient_matrix_type X=UH
_diffrn_orient_matrix_UB_11 -0.03023
_diffrn_orient_matrix_UB_12 -0.05239
_diffrn_orient_matrix_UB_13 0.00963
_diffrn_orient_matrix_UB_21 -0.03038
_diffrn_orient_matrix_UB_22 0.02463
_diffrn_orient_matrix_UB_23 0.03858
_diffrn_orient_matrix_UB_31 -0.02525
_diffrn_orient_matrix_UB_32 0.00977
_diffrn_orient_matrix_UB_33 -0.02612
_diffrn_radiation_source 'fine-focus sealed tube'
_diffrn_radiation_type ' MoK\a'
_diffrn_radiation_wavelength_id all
_diffrn_reflns_av_R_equivalents 0.025
_diffrn_reflns_limit_h_max 21
_diffrn_reflns_limit_h_min -21
_diffrn_reflns_limit_k_max 23
_diffrn_reflns_limit_k_min -23
_diffrn_reflns_limit_l_max 34
_diffrn_reflns_limit_l_min -34
_diffrn_reflns_number 17669
_diffrn_reflns_theta_full 28.5
_diffrn_reflns_theta_max 28.5
_diffrn_reflns_theta_min 1.6
_exptl_absorpt_coefficient_mu 0.07
_exptl_absorpt_correction_type none
_exptl_crystal_colour Yellow
_exptl_crystal_density_diffrn 1.171
_exptl_crystal_density_method 'not measured'
_exptl_crystal_description Plate
_exptl_crystal_F_000 2976
_exptl_crystal_recrystallization_method 'Re-crystallisation from solvent: hexane/THF'
_exptl_crystal_size_max 0.33
_exptl_crystal_size_mid 0.26
_exptl_crystal_size_min 0.04
_refine_diff_density_max 0.71
_refine_diff_density_min -0.43
_refine_diff_density_rms 0.11
_refine_ls_extinction_method none
_refine_ls_goodness_of_fit_all 1.070
_refine_ls_goodness_of_fit_gt 1.163
_refine_ls_goodness_of_fit_ref 1.158
_refine_ls_hydrogen_treatment constr
_refine_ls_matrix_type full
_refine_ls_number_constraints 49
_refine_ls_number_parameters 478
_refine_ls_number_reflns 5684
_refine_ls_number_restraints 0
_refine_ls_R_factor_all 0.113
_refine_ls_R_factor_gt 0.072
_refine_ls_shift/su_max 0.071
_refine_ls_shift/su_mean 0.012
_refine_ls_structure_factor_coef F^2^
_refine_ls_weighting_details ' w = 1 / ( s^2^(Fo^2^) + 0.10000 * Fo^2^)'
_refine_ls_weighting_scheme sigma
_refine_ls_wR_factor_all 0.163
_refine_ls_wR_factor_gt 0.155
_refine_ls_wR_factor_ref 0.155
_reflns_d_resolution_high 0.62
_reflns_d_resolution_low 2.35
_reflns_limit_h_max 21
_reflns_limit_h_min 0
_reflns_limit_k_max 23
_reflns_limit_k_min 0
_reflns_limit_l_max 34
_reflns_limit_l_min 0
_reflns_number_gt 5715
_reflns_number_total 9913
_reflns_threshold_expression 'I> 3.00 sigma(I)'
_cod_data_source_file c5ra09161f2.cif
_cod_data_source_block AB7
_cod_depositor_comments
;
The following automatic conversions were performed:

'_symmetry_cell_setting' value 'Orthorhombic' changed to
'orthorhombic' according to
/usr/data/users/saulius/crontab/automatic-downloads/rss-feeds/RSC/lib/dictionaries/cif_core.dic
dictionary named 'cif_core.dic' version 2.4.2 from 2011-04-26.

Automatic conversion script
Id: cif_fix_values 3271 2015-04-21 07:52:19Z andrius 

The following automatic conversions were performed:

'_atom_sites_solution_hydrogens' value 'geom, diff' was changed to
'mixed'.

Automatic conversion script
Id: cif_fix_values 6452 2018-10-05 10:23:21Z andrius 
;
_cod_original_cell_volume 7898.1(2)
_cod_original_sg_symbol_H-M 'P b c a       '
_cod_original_formula_sum 'C50 H49 N O2 '
_cod_database_code 7220668

loop_
_symmetry_equiv_pos_as_xyz
+X,+Y,+Z
-X,-Y,-Z
'-X+ 1/2,-Y,+Z+ 1/2'
'+X+ 1/2,+Y,-Z+ 1/2'
'+X+ 1/2,-Y+ 1/2,-Z'
'-X+ 1/2,+Y+ 1/2,+Z'
'-X,+Y+ 1/2,-Z+ 1/2'
'+X,-Y+ 1/2,+Z+ 1/2'

loop_
_atom_site_label
_atom_site_fract_x
_atom_site_fract_y
_atom_site_fract_z
_atom_site_U_iso_or_equiv
_atom_site_occupancy
_atom_site_adp_type
O14 0.23941(11) 0.21546(10) 0.48386(7) 0.0426(10) 1.00 Uij
N9 -0.00655(13) 0.08178(11) 0.53718(8) 0.0345(11) 1.00 Uij
C10 0.04086(17) 0.13126(13) 0.51042(10) 0.0330(13) 1.00 Uij
O44 -0.29609(12) 0.01481(10) 0.52010(8) 0.0477(11) 1.00 Uij
C11 -0.00883(16) 0.16703(13) 0.47439(10) 0.0314(13) 1.00 Uij
C1 0.12404(17) 0.14596(14) 0.51502(10) 0.0360(14) 1.00 Uij
C2 0.15767(17) 0.19781(14) 0.48279(10) 0.0361(14) 1.00 Uij
C13 -0.08586(17) 0.08448(13) 0.51889(10) 0.0337(13) 1.00 Uij
C32 -0.28333(17) 0.16350(15) 0.36072(11) 0.0388(14) 1.00 Uij
C24 0.03687(17) 0.36895(14) 0.38758(11) 0.0385(14) 1.00 Uij
C46 0.02117(17) 0.02981(14) 0.57558(11) 0.0390(14) 1.00 Uij
C12 -0.09081(17) 0.13615(13) 0.47969(10) 0.0328(13) 1.00 Uij
C5 -0.16501(17) 0.14602(13) 0.45520(10) 0.0355(14) 1.00 Uij
C30 -0.31649(18) 0.11747(14) 0.44747(11) 0.0408(15) 1.00 Uij
C4 0.02671(17) 0.21893(13) 0.44293(10) 0.0348(14) 1.00 Uij
C16 0.15193(17) 0.28578(14) 0.41156(10) 0.0382(14) 1.00 Uij
C3 0.10993(17) 0.23600(13) 0.44600(10) 0.0347(13) 1.00 Uij
C31 -0.33980(17) 0.14317(14) 0.40237(11) 0.0382(14) 1.00 Uij
C7 -0.22607(17) 0.05375(14) 0.50901(10) 0.0386(14) 1.00 Uij
C17 0.12138(17) 0.34009(14) 0.38222(10) 0.0365(14) 1.00 Uij
C33 -0.2249(2) 0.11609(17) 0.34032(12) 0.0499(17) 1.00 Uij
C15 0.28810(18) 0.18067(16) 0.52151(11) 0.0428(15) 1.00 Uij
C45 -0.29504(19) -0.02981(15) 0.56424(12) 0.0470(16) 1.00 Uij
C6 -0.23440(17) 0.10556(14) 0.46872(10) 0.0363(14) 1.00 Uij
C8 -0.15307(17) 0.04256(14) 0.53383(10) 0.0362(14) 1.00 Uij
C38 -0.42884(17) 0.15427(15) 0.39160(11) 0.0395(14) 1.00 Uij
C18 0.17368(18) 0.37817(15) 0.34408(10) 0.0387(14) 1.00 Uij
C42 -0.5621(2) 0.20073(19) 0.41373(14) 0.0561(19) 1.00 Uij
C37 -0.2884(2) 0.23346(17) 0.34062(12) 0.0509(17) 1.00 Uij
C29 0.01521(18) 0.41004(16) 0.42972(12) 0.0454(16) 1.00 Uij
C39 -0.4615(2) 0.12962(18) 0.34648(12) 0.0526(17) 1.00 Uij
C43 -0.48062(19) 0.18996(16) 0.42549(12) 0.0461(16) 1.00 Uij
C47 0.0009(2) 0.05365(17) 0.62931(11) 0.0504(17) 1.00 Uij
C25 -0.0212(2) 0.36072(18) 0.34965(13) 0.0558(19) 1.00 Uij
C19 0.2503(2) 0.35264(17) 0.32928(13) 0.0532(18) 1.00 Uij
C48 0.0565(2) 0.1149(2) 0.64680(13) 0.064(2) 1.00 Uij
C28 -0.0605(2) 0.44277(18) 0.43389(15) 0.061(2) 1.00 Uij
C51 -0.0724(3) -0.06230(19) 0.65845(14) 0.074(2) 1.00 Uij
C41 -0.5949(2) 0.1752(2) 0.36896(14) 0.060(2) 1.00 Uij
C21 0.2691(2) 0.45206(19) 0.27176(13) 0.061(2) 1.00 Uij
C40 -0.5440(2) 0.1390(2) 0.33544(14) 0.062(2) 1.00 Uij
C34 -0.1742(2) 0.1400(2) 0.30173(13) 0.060(2) 1.00 Uij
C50 -0.0006(3) -0.0127(2) 0.66417(14) 0.072(2) 1.00 Uij
C20 0.2972(2) 0.38904(19) 0.29427(14) 0.059(2) 1.00 Uij
C27 -0.1173(2) 0.4350(2) 0.39634(18) 0.069(2) 1.00 Uij
C23 0.1474(2) 0.44300(18) 0.32115(13) 0.062(2) 1.00 Uij
C35 -0.1806(2) 0.2103(2) 0.28267(13) 0.065(2) 1.00 Uij
C26 -0.0989(2) 0.3940(2) 0.35456(17) 0.071(2) 1.00 Uij
C22 0.1955(3) 0.4791(2) 0.28623(16) 0.077(2) 1.00 Uij
C36 -0.2384(3) 0.2560(2) 0.30200(14) 0.069(2) 1.00 Uij
C49 0.0314(3) 0.1525(2) 0.69578(15) 0.084(3) 1.00 Uij
C53 -0.1449(5) -0.1656(3) 0.6990(2) 0.097(4) 1.00 Uij
C52 -0.0727(4) -0.1225(3) 0.6974(2) 0.095(4) 1.00 Uij
H5 -0.173910 0.183419 0.426599 0.040485 1.00 Uiso
H30 -0.362090 0.101673 0.470965 0.045193 1.00 Uiso
H29 0.054312 0.414836 0.455922 0.049447 1.00 Uiso
H8 -0.147666 0.012560 0.565326 0.040952 1.00 Uiso
H20 0.355247 0.377440 0.285574 0.063684 1.00 Uiso
H1 0.159327 0.119309 0.540124 0.041267 1.00 Uiso
H22 0.175972 0.524777 0.272785 0.084153 1.00 Uiso
H4 -0.013309 0.247421 0.419742 0.039349 1.00 Uiso
H27 -0.178722 0.449508 0.401635 0.071714 1.00 Uiso
H34 -0.127326 0.113181 0.287239 0.064630 1.00 Uiso
H43 -0.456608 0.214097 0.457538 0.051130 1.00 Uiso
H16 0.207509 0.266074 0.402473 0.043609 1.00 Uiso
H19 0.270925 0.307778 0.343458 0.056532 1.00 Uiso
H23 0.095328 0.463583 0.330357 0.066609 1.00 Uiso
H21 0.301796 0.475577 0.246431 0.066289 1.00 Uiso
H33 -0.217988 0.069170 0.358490 0.055322 1.00 Uiso
H35 -0.145295 0.220887 0.254208 0.068841 1.00 Uiso
H51A -0.062984 -0.088479 0.626717 0.079687 1.00 Uiso
H51B -0.122851 -0.035820 0.661326 0.079687 1.00 Uiso
H37 -0.327438 0.267755 0.353921 0.055683 1.00 Uiso
H36 -0.244892 0.304360 0.288231 0.073612 1.00 Uiso
H42 -0.596673 0.226865 0.436802 0.062022 1.00 Uiso
H41 -0.651809 0.183070 0.361668 0.063958 1.00 Uiso
H40 -0.566121 0.119640 0.304720 0.067429 1.00 Uiso
H15A 0.284338 0.121339 0.516001 0.047544 1.00 Uiso
H15B 0.267771 0.190968 0.557169 0.047544 1.00 Uiso
H15C 0.343451 0.198952 0.521425 0.047544 1.00 Uiso
H26 -0.143901 0.395700 0.327835 0.078348 1.00 Uiso
H39 -0.421129 0.107593 0.320062 0.057653 1.00 Uiso
H25 -0.010286 0.323594 0.321616 0.060728 1.00 Uiso
H28 -0.073229 0.470636 0.463539 0.066101 1.00 Uiso
H50A 0.047421 -0.041628 0.657604 0.078908 1.00 Uiso
H50B 0.000054 0.003569 0.698525 0.078908 1.00 Uiso
H46A -0.003945 -0.014468 0.572550 0.045742 1.00 Uiso
H46B 0.080175 0.020530 0.575599 0.045742 1.00 Uiso
H45A -0.347027 -0.053878 0.567845 0.054289 1.00 Uiso
H45B -0.285037 0.000555 0.593132 0.054289 1.00 Uiso
H45C -0.252528 -0.066024 0.561489 0.054289 1.00 Uiso
H47 -0.054286 0.071782 0.628974 0.056384 1.00 Uiso
H48A 0.110239 0.094948 0.651996 0.071305 1.00 Uiso
H48B 0.058794 0.152376 0.621440 0.071305 1.00 Uiso
H49A 0.069919 0.190230 0.704587 0.094625 1.00 Uiso
H49B 0.029527 0.116390 0.722089 0.094625 1.00 Uiso
H49C -0.021919 0.173819 0.691533 0.094625 1.00 Uiso
H52A -0.027839 -0.154923 0.690240 0.124915 1.00 Uiso
H52B -0.065100 -0.100835 0.730029 0.124915 1.00 Uiso
H53A -0.141857 -0.203368 0.724109 0.131979 1.00 Uiso
H53B -0.152798 -0.187655 0.666505 0.131979 1.00 Uiso
H53C -0.190058 -0.133567 0.706294 0.131979 1.00 Uiso

loop_
_atom_site_aniso_label
_atom_site_aniso_U_11
_atom_site_aniso_U_22
_atom_site_aniso_U_33
_atom_site_aniso_U_12
_atom_site_aniso_U_13
_atom_site_aniso_U_23
O14 0.0344(11) 0.0445(11) 0.0491(13) 0.0046(8) -.0018(9) 0.0071(9)
N9 0.0394(13) 0.0331(12) 0.0311(12) 0.0051(10) -.0020(10) 0.0054(10)
C10 0.0468(17) 0.0239(13) 0.0284(14) 0.0034(11) 0.0027(12) -.0009(11)
O44 0.0481(12) 0.0459(12) 0.0491(13) -.0085(9) -.0013(10) 0.0126(10)
C11 0.0375(15) 0.0274(13) 0.0294(14) 0.0051(11) -.0010(11) -.0012(11)
C1 0.0389(16) 0.0353(15) 0.0338(15) 0.0062(12) -.0010(12) 0.0015(12)
C2 0.0412(16) 0.0317(14) 0.0354(16) 0.0071(12) 0.0013(12) -.0023(12)
C13 0.0435(16) 0.0268(13) 0.0309(14) 0.0045(11) -.0008(12) -.0013(11)
C32 0.0393(16) 0.0427(16) 0.0343(15) 0.0018(12) -.0059(12) -.0051(13)
C24 0.0442(17) 0.0332(14) 0.0379(17) 0.0006(12) 0.0000(13) 0.0093(12)
C46 0.0465(17) 0.0329(14) 0.0378(16) 0.0048(12) -.0050(13) 0.0094(12)
C12 0.0446(16) 0.0261(13) 0.0278(14) 0.0026(11) -.0004(12) -.0011(11)
C5 0.0462(17) 0.0274(13) 0.0329(15) 0.0033(12) -.0057(12) -.0001(11)
C30 0.0473(17) 0.0351(14) 0.0399(17) -.0041(12) -.0030(13) 0.0030(13)
C4 0.0454(16) 0.0284(13) 0.0306(15) 0.0091(12) -.0020(12) -.0008(11)
C16 0.0399(16) 0.0374(15) 0.0375(16) 0.0041(12) 0.0062(12) 0.0010(13)
C3 0.0389(16) 0.0313(14) 0.0338(15) 0.0064(11) 0.0019(12) -.0005(12)
C31 0.0433(17) 0.0328(14) 0.0384(16) 0.0001(12) -.0029(13) -.0004(12)
C7 0.0456(17) 0.0300(14) 0.0403(16) -.0047(12) 0.0012(13) 0.0012(12)
C17 0.0437(16) 0.0329(14) 0.0329(15) 0.0017(12) -.0004(12) -.0006(12)
C33 0.057(2) 0.0527(18) 0.0405(18) 0.0106(15) -.0100(15) -.0082(14)
C15 0.0385(16) 0.0451(17) 0.0447(18) 0.0042(12) -.0067(13) 0.0017(13)
C45 0.0563(19) 0.0383(15) 0.0463(19) -.0057(13) 0.0049(14) 0.0071(13)
C6 0.0460(17) 0.0304(14) 0.0325(15) -.0004(12) -.0025(12) 0.0019(11)
C8 0.0469(17) 0.0310(14) 0.0307(14) 0.0019(12) -.0024(12) 0.0038(12)
C38 0.0413(17) 0.0380(15) 0.0393(17) -.0031(12) -.0029(13) 0.0080(13)
C18 0.0474(18) 0.0374(15) 0.0314(16) -.0040(13) 0.0011(12) -.0029(12)
C42 0.0443(19) 0.063(2) 0.061(2) 0.0005(15) 0.0124(16) 0.0105(17)
C37 0.058(2) 0.0483(18) 0.0466(19) 0.0049(15) 0.0065(15) 0.0042(14)
C29 0.0463(18) 0.0423(16) 0.0478(19) 0.0028(13) 0.0047(14) 0.0017(14)
C39 0.054(2) 0.060(2) 0.0436(19) 0.0057(15) -.0081(15) -.0020(15)
C43 0.0465(19) 0.0474(17) 0.0443(18) -.0047(14) 0.0017(14) 0.0034(14)
C47 0.069(2) 0.0501(18) 0.0326(17) -.0007(15) -.0063(14) 0.0070(14)
C25 0.059(2) 0.0580(19) 0.050(2) 0.0059(16) -.0123(16) 0.0063(16)
C19 0.056(2) 0.0505(18) 0.054(2) 0.0003(15) 0.0080(17) 0.0029(15)
C48 0.076(2) 0.073(2) 0.043(2) -.0089(19) -.0028(17) 0.0003(17)
C28 0.059(2) 0.0488(19) 0.076(3) 0.0093(16) 0.015(2) 0.0053(18)
C51 0.117(3) 0.047(2) 0.060(2) 0.005(2) 0.037(2) 0.0093(17)
C41 0.0408(18) 0.071(2) 0.068(2) -.0030(16) -.0080(17) 0.022(2)
C21 0.078(3) 0.061(2) 0.0433(19) -.0242(19) 0.0104(17) 0.0015(16)
C40 0.058(2) 0.074(2) 0.053(2) -.0015(18) -.0194(18) 0.0038(18)
C34 0.049(2) 0.090(3) 0.042(2) 0.0097(18) 0.0019(15) -.0222(19)
C50 0.110(3) 0.059(2) 0.047(2) 0.002(2) -.002(2) 0.0189(18)
C20 0.053(2) 0.068(2) 0.056(2) -.0126(17) 0.0118(16) -.0014(18)
C27 0.044(2) 0.056(2) 0.106(3) 0.0084(16) 0.013(2) 0.026(2)
C23 0.070(2) 0.058(2) 0.060(2) 0.0090(17) 0.0151(18) 0.0233(18)
C35 0.066(2) 0.082(3) 0.047(2) 0.002(2) 0.0118(17) 0.0026(19)
C26 0.055(2) 0.077(3) 0.082(3) 0.001(2) -.023(2) 0.027(2)
C22 0.095(3) 0.066(2) 0.069(3) -.003(2) 0.014(2) 0.031(2)
C36 0.081(3) 0.066(2) 0.059(2) 0.000(2) 0.016(2) 0.0120(18)
C49 0.110(4) 0.091(3) 0.052(2) -.030(2) 0.010(2) -.018(2)
C53 0.118(6) 0.094(3) 0.079(4) -.033(4) 0.046(4) -.005(3)
C52 0.122(6) 0.091(3) 0.073(4) -.015(4) 0.016(4) 0.023(3)

loop_
_atom_type_symbol
_atom_type_description
_atom_type_scat_dispersion_real
_atom_type_scat_dispersion_imag
_atom_type_scat_source
'C ' 'C ' 0.0033 0.0016 'Waasmaier & Kirfel, 1995'
'H ' 'H ' 0.0000 0.0000 'Waasmaier & Kirfel, 1995'
'N ' 'N ' 0.0061 0.0033 'Waasmaier & Kirfel, 1995'
'O ' 'O ' 0.0106 0.0060 'Waasmaier & Kirfel, 1995'

loop_
_diffrn_radiation_wavelength
0.71073

loop_
_geom_angle_atom_site_label_1
_geom_angle_atom_site_label_2
_geom_angle_atom_site_label_3
_geom_angle
C2 O14 C15 116.89(13)
C10 N9 C13 108.64(13)
C10 N9 C46 127.30(14)
C13 N9 C46 123.87(13)
N9 C10 C11 109.07(14)
N9 C10 C1 128.81(15)
C11 C10 C1 122.11(15)
C7 O44 C45 117.31(14)
C10 C11 C12 106.47(13)
C10 C11 C4 118.77(15)
C12 C11 C4 134.75(15)
C10 C1 C2 117.6(2)
O14 C2 C1 122.07(14)
O14 C2 C3 115.46(14)
C1 C2 C3 122.5(2)
N9 C13 C12 109.74(14)
N9 C13 C8 128.09(15)
C12 C13 C8 122.1(2)
C31 C32 C33 124.0(2)
C31 C32 C37 118.7(2)
C33 C32 C37 117.4(2)
C17 C24 C29 120.2(2)
C17 C24 C25 121.7(2)
C29 C24 C25 117.9(2)
N9 C46 C47 113.66(14)
C11 C12 C13 106.07(14)
C11 C12 C5 134.93(15)
C13 C12 C5 119.0(2)
C12 C5 C6 121.3(2)
C31 C30 C6 130.8(2)
C11 C4 C3 121.53(15)
C3 C16 C17 129.9(2)
C2 C3 C4 117.52(15)
C2 C3 C16 118.3(2)
C4 C3 C16 124.0(2)
C32 C31 C30 125.2(2)
C32 C31 C38 115.24(15)
C30 C31 C38 119.6(2)
O44 C7 C6 114.81(15)
O44 C7 C8 122.68(15)
C6 C7 C8 122.5(2)
C24 C17 C16 123.1(2)
C24 C17 C18 115.59(14)
C16 C17 C18 121.2(2)
C32 C33 C34 120.0(2)
C5 C6 C30 124.20(15)
C5 C6 C7 117.49(15)
C30 C6 C7 118.07(15)
C13 C8 C7 117.64(15)
C31 C38 C39 119.7(2)
C31 C38 C43 121.9(2)
C39 C38 C43 118.4(2)
C17 C18 C19 123.4(2)
C17 C18 C23 120.8(2)
C19 C18 C23 115.8(2)
C43 C42 C41 121.3(2)
C32 C37 C36 121.8(2)
C24 C29 C28 121.7(2)
C38 C39 C40 121.0(2)
C38 C43 C42 120.2(2)
C46 C47 C48 111.6(2)
C46 C47 C50 110.3(2)
C48 C47 C50 114.1(2)
C24 C25 C26 119.9(2)
C18 C19 C20 122.1(2)
C47 C48 C49 115.6(2)
C29 C28 C27 120.3(2)
C50 C51 C52 111.9(3)
C42 C41 C40 118.7(2)
C20 C21 C22 118.5(2)
C39 C40 C41 120.3(2)
C33 C34 C35 121.1(2)
C47 C50 C51 115.6(2)
C19 C20 C21 120.7(2)
C28 C27 C26 119.8(2)
C18 C23 C22 121.3(2)
C34 C35 C36 118.8(2)
C25 C26 C27 120.4(2)
C21 C22 C23 121.5(2)
C37 C36 C35 120.8(2)
C51 C52 C53 115.1(4)
C10 C1 H1 121.7
C2 C1 H1 120.7
N9 C46 H46A 111.9
N9 C46 H46B 114.6
C47 C46 H46A 103.7
C47 C46 H46B 105.2
H46A C46 H46B 106.9
C12 C5 H5 123.7
C6 C5 H5 115.0
C31 C30 H30 116.2
C6 C30 H30 113.0
C11 C4 H4 115.8
C3 C4 H4 122.5
C3 C16 H16 110.69
C17 C16 H16 117.0
C32 C33 H33 115.0
C34 C33 H33 124.4
O14 C15 H15A 108.29
O14 C15 H15B 112.85
O14 C15 H15C 111.6
H15A C15 H15B 106.7
H15A C15 H15C 113.2
H15B C15 H15C 104.1
O44 C45 H45A 109.3
O44 C45 H45B 109.39
O44 C45 H45C 109.7
H45A C45 H45B 109.5
H45A C45 H45C 109.5
H45B C45 H45C 109.5
C13 C8 H8 117.8
C7 C8 H8 123.8
C43 C42 H42 119.5
C41 C42 H42 119.1
C32 C37 H37 119.7
C36 C37 H37 118.4
C24 C29 H29 118.0
C28 C29 H29 120.4
C38 C39 H39 117.6
C40 C39 H39 121.2
C38 C43 H43 119.9
C42 C43 H43 119.4
C46 C47 H47 107.0
C48 C47 H47 108.2
C50 C47 H47 105.3
C24 C25 H25 118.7
C26 C25 H25 120.5
C18 C19 H19 119.2
C20 C19 H19 118.7
C47 C48 H48A 108.3
C47 C48 H48B 109.4
C49 C48 H48A 107.0
C49 C48 H48B 106.9
H48A C48 H48B 109.5
C29 C28 H28 119.3
C27 C28 H28 120.4
C50 C51 H51A 105.0
C50 C51 H51B 111.4
C52 C51 H51A 103.8
C52 C51 H51B 108.0
H51A C51 H51B 116.6
C42 C41 H41 119.9
C40 C41 H41 121.4
C20 C21 H21 119.5
C22 C21 H21 122.1
C39 C40 H40 120.0
C41 C40 H40 119.7
C33 C34 H34 126.6
C35 C34 H34 112.0
C47 C50 H50A 108.1
C47 C50 H50B 109.5
C51 C50 H50A 107.0
C51 C50 H50B 107.0
H50A C50 H50B 109.5
C19 C20 H20 125.7
C21 C20 H20 113.2
C28 C27 H27 121.7
C26 C27 H27 117.1
C18 C23 H23 119.4
C22 C23 H23 119.3
C34 C35 H35 115.2
C36 C35 H35 125.8
C25 C26 H26 126.5
C27 C26 H26 112.8
C21 C22 H22 120.2
C23 C22 H22 118.2
C37 C36 H36 119.5
C35 C36 H36 119.7
C48 C49 H49A 110.7
C48 C49 H49B 108.8
C48 C49 H49C 108.9
H49A C49 H49B 109.5
C53 C52 H52B 108.0
H52A C52 H52B 109.5

loop_
_geom_bond_atom_site_label_1
_geom_bond_atom_site_label_2
_geom_bond_distance
O14 C2 1.373(2)
O14 C15 1.426(2)
N9 C10 1.384(2)
N9 C13 1.384(2)
N9 C46 1.463(2)
C10 C11 1.414(2)
C10 C1 1.389(2)
O44 C7 1.377(2)
O44 C45 1.427(2)
C11 C12 1.458(2)
C11 C4 1.389(2)
C1 C2 1.388(2)
C2 C3 1.431(2)
C13 C12 1.406(2)
C13 C8 1.394(2)
C32 C31 1.487(2)
C32 C33 1.396(3)
C32 C37 1.383(3)
C24 C17 1.483(2)
C24 C29 1.392(3)
C24 C25 1.392(3)
C46 C47 1.528(3)
C12 C5 1.387(2)
C5 C6 1.398(2)
C30 C31 1.342(2)
C30 C6 1.470(3)
C4 C3 1.396(2)
C16 C3 1.459(2)
C16 C17 1.354(2)
C31 C38 1.495(2)
C7 C6 1.434(2)
C7 C8 1.377(2)
C17 C18 1.496(2)
C33 C34 1.388(3)
C38 C39 1.387(3)
C38 C43 1.396(3)
C18 C19 1.392(3)
C18 C23 1.396(3)
C42 C43 1.380(3)
C42 C41 1.385(3)
C37 C36 1.374(3)
C29 C28 1.377(3)
C39 C40 1.389(3)
C47 C48 1.510(3)
C47 C50 1.523(3)
C25 C26 1.411(3)
C19 C20 1.375(3)
C48 C49 1.527(3)
C28 C27 1.369(3)
C51 C50 1.488(4)
C51 C52 1.507(4)
C41 C40 1.386(3)
C21 C20 1.373(3)
C21 C22 1.354(3)
C34 C35 1.379(3)
C27 C26 1.372(4)
C23 C22 1.382(3)
C35 C36 1.358(3)
C53 C52 1.417(5)
C1 H1 1.006
C46 H46A 0.908
C46 H46B 0.978
C5 H5 1.031
C30 H30 1.013
C4 H4 1.037
C16 H16 1.005
C33 H33 0.988
C15 H15A 1.092
C15 H15B 1.022
C15 H15C 0.963
C45 H45A 0.960
C45 H45B 0.960
C45 H45C 0.960
C8 H8 1.003
C42 H42 0.960
C37 H37 0.960
C29 H29 0.949
C39 H39 1.043
C43 H43 1.035
C47 H47 0.960
C25 H25 1.022
C19 H19 0.960
C48 H48A 0.960
C48 H48B 0.960
C28 H28 0.960
C51 H51A 0.981
C51 H51B 0.957
C41 H41 0.960
C21 H21 0.960
C40 H40 0.960
C34 H34 0.986
C50 H50A 0.960
C50 H50B 0.960
C20 H20 0.997
C27 H27 1.047
C23 H23 0.960
C35 H35 0.971
C26 H26 1.023
C22 H22 0.960
C36 H36 0.960
C49 H49A 0.960
C49 H49B 0.960
C49 H49C 0.960
C53 H53A 0.960
C52 H52B 0.960

loop_
_geom_contact_atom_site_label_1
_geom_contact_atom_site_label_2
_geom_contact_distance
_geom_contact_site_symmetry_1
_geom_contact_site_symmetry_2
O14 C5 3.379(2) 1_555 5_556
C5 C15 3.305(2) 1_555 5_456
H30 H27 3.3927 1_555 6_445
H29 H28 3.0038 1_555 2_566
H29 H45A 3.0657 1_555 5_556
H29 H45B 3.3092 1_555 5_556
H20 H35 3.0394 1_555 4_555
H20 H51B 3.2296 1_555 5_556
H1 H27 3.3100 1_555 5_556
H1 H45C 3.2480 1_555 2_556
H22 H53C 3.0024 1_555 5_556
H4 H51A 3.3832 1_555 2_556
H34 H52B 3.1828 1_555 2_556
H43 H48B 3.2213 1_555 5_456
H23 H45A 3.3026 1_555 5_556
H33 H46B 3.2858 1_555 2_556
H35 H41 3.1575 1_555 4_555

loop_
_geom_torsion_atom_site_label_1
_geom_torsion_atom_site_label_2
_geom_torsion_atom_site_label_3
_geom_torsion_atom_site_label_4
_geom_torsion
C15 O14 C2 C1 -3.1(2)
C15 O14 C2 C3 177.4(3)
C13 N9 C10 C11 0.4(2)
C13 N9 C10 C1 -178.5(4)
C10 N9 C13 C12 0.1(2)
C10 N9 C13 C8 178.0(4)
C46 N9 C10 C11 175.5(4)
C46 N9 C10 C1 -3.3(3)
C10 N9 C46 C47 103.7(3)
C46 N9 C13 C12 -175.3(3)
C46 N9 C13 C8 2.7(3)
C13 N9 C46 C47 -81.8(3)
C11 C10 N9 C13 0.4(2)
C11 C10 N9 C46 175.5(4)
N9 C10 C11 C12 -0.7(2)
N9 C10 C11 C4 -179.5(3)
N9 C10 C1 C2 178.9(4)
C1 C10 N9 C13 -178.5(4)
C1 C10 N9 C46 -3.3(3)
C11 C10 C1 C2 0.2(2)
C1 C10 C11 C12 178.3(3)
C1 C10 C11 C4 -0.6(3)
C45 O44 C7 C6 -171.3(3)
C45 O44 C7 C8 10.2(3)
C12 C11 C10 N9 -0.7(2)
C12 C11 C10 C1 178.3(3)
C10 C11 C12 C13 0.7(2)
C10 C11 C12 C5 -177.9(4)
C4 C11 C10 N9 -179.5(3)
C4 C11 C10 C1 -0.6(3)
C10 C11 C4 C3 0.4(2)
C4 C11 C12 C13 179.3(4)
C4 C11 C12 C5 0.7(3)
C12 C11 C4 C3 -178.0(5)
C10 C1 C2 O14 -179.1(4)
C2 C1 C10 N9 178.9(4)
C2 C1 C10 C11 0.2(2)
C10 C1 C2 C3 0.4(2)
O14 C2 C1 C10 -179.1(4)
C1 C2 O14 C15 -3.1(2)
O14 C2 C3 C4 178.9(4)
O14 C2 C3 C16 3.7(2)
C3 C2 O14 C15 177.4(3)
C3 C2 C1 C10 0.4(2)
C1 C2 C3 C4 -0.6(3)
C1 C2 C3 C16 -175.9(4)
C12 C13 N9 C10 0.1(2)
N9 C13 C12 C11 -0.5(2)
C12 C13 N9 C46 -175.3(3)
N9 C13 C12 C5 178.4(3)
C8 C13 N9 C10 178.0(4)
C8 C13 N9 C46 2.7(3)
N9 C13 C8 C7 -178.3(4)
C8 C13 C12 C11 -178.6(3)
C8 C13 C12 C5 0.3(3)
C12 C13 C8 C7 -0.6(3)
C33 C32 C31 C30 55.5(3)
C33 C32 C31 C38 -125.5(4)
C31 C32 C33 C34 -179.4(5)
C37 C32 C31 C30 -124.5(4)
C37 C32 C31 C38 54.5(3)
C31 C32 C37 C36 -179.8(5)
C37 C32 C33 C34 0.6(3)
C33 C32 C37 C36 0.2(3)
C29 C24 C17 C16 69.6(3)
C29 C24 C17 C18 -106.7(3)
C17 C24 C29 C28 174.5(4)
C25 C24 C17 C16 -115.1(4)
C25 C24 C17 C18 68.6(3)
C17 C24 C25 C26 -175.0(5)
C25 C24 C29 C28 -1.0(3)
C29 C24 C25 C26 0.5(3)
C47 C46 N9 C10 103.7(3)
C47 C46 N9 C13 -81.8(3)
N9 C46 C47 C48 -74.8(3)
N9 C46 C47 C50 157.4(3)
C11 C12 C13 N9 -0.5(2)
C13 C12 C11 C10 0.7(2)
C13 C12 C11 C4 179.3(4)
C11 C12 C13 C8 -178.6(3)
C5 C12 C11 C10 -177.9(4)
C5 C12 C11 C4 0.7(3)
C11 C12 C5 C6 178.3(5)
C5 C12 C13 N9 178.4(3)
C13 C12 C5 C6 -0.1(2)
C5 C12 C13 C8 0.3(3)
C6 C5 C12 C11 178.3(5)
C6 C5 C12 C13 -0.1(2)
C12 C5 C6 C30 174.6(4)
C12 C5 C6 C7 0.3(2)
C6 C30 C31 C32 2.9(3)
C31 C30 C6 C5 28.5(3)
C31 C30 C6 C7 -157.3(5)
C6 C30 C31 C38 -176.1(5)
C3 C4 C11 C10 0.4(2)
C11 C4 C3 C2 0.2(2)
C3 C4 C11 C12 -178.0(5)
C11 C4 C3 C16 175.2(4)
C17 C16 C3 C2 -162.6(4)
C3 C16 C17 C24 12.5(3)
C17 C16 C3 C4 22.4(3)
C3 C16 C17 C18 -171.4(5)
C4 C3 C2 O14 178.9(4)
C2 C3 C4 C11 0.2(2)
C4 C3 C2 C1 -0.6(3)
C16 C3 C2 O14 3.7(2)
C16 C3 C2 C1 -175.9(4)
C2 C3 C16 C17 -162.6(4)
C16 C3 C4 C11 175.2(4)
C4 C3 C16 C17 22.4(3)
C30 C31 C32 C33 55.5(3)
C32 C31 C30 C6 2.9(3)
C30 C31 C32 C37 -124.5(4)
C38 C31 C32 C33 -125.5(4)
C38 C31 C32 C37 54.5(3)
C32 C31 C38 C39 47.0(3)
C32 C31 C38 C43 -132.1(4)
C38 C31 C30 C6 -176.1(5)
C30 C31 C38 C39 -133.9(4)
C30 C31 C38 C43 47.0(3)
O44 C7 C6 C5 -179.1(4)
O44 C7 C6 C30 6.3(2)
C6 C7 O44 C45 -171.3(3)
O44 C7 C8 C13 179.1(4)
C8 C7 O44 C45 10.2(3)
C6 C7 C8 C13 0.8(3)
C8 C7 C6 C5 -0.6(3)
C8 C7 C6 C30 -175.2(4)
C24 C17 C16 C3 12.5(3)
C16 C17 C24 C29 69.6(3)
C16 C17 C24 C25 -115.1(4)
C18 C17 C24 C29 -106.7(3)
C18 C17 C24 C25 68.6(3)
C24 C17 C18 C19 -171.2(4)
C24 C17 C18 C23 9.1(3)
C18 C17 C16 C3 -171.4(5)
C16 C17 C18 C19 12.5(3)
C16 C17 C18 C23 -167.2(4)
C34 C33 C32 C31 -179.4(5)
C34 C33 C32 C37 0.6(3)
C32 C33 C34 C35 -0.4(3)
C30 C6 C5 C12 174.6(4)
C5 C6 C30 C31 28.5(3)
C5 C6 C7 O44 -179.1(4)
C7 C6 C5 C12 0.3(2)
C5 C6 C7 C8 -0.6(3)
C30 C6 C7 O44 6.3(2)
C7 C6 C30 C31 -157.3(5)
C30 C6 C7 C8 -175.2(4)
C7 C8 C13 N9 -178.3(4)
C13 C8 C7 O44 179.1(4)
C7 C8 C13 C12 -0.6(3)
C13 C8 C7 C6 0.8(3)
C39 C38 C31 C32 47.0(3)
C39 C38 C31 C30 -133.9(4)
C31 C38 C39 C40 179.9(5)
C43 C38 C31 C32 -132.1(4)
C43 C38 C31 C30 47.0(3)
C31 C38 C43 C42 178.5(4)
C39 C38 C43 C42 -0.6(3)
C43 C38 C39 C40 -1.1(3)
C19 C18 C17 C24 -171.2(4)
C19 C18 C17 C16 12.5(3)
C17 C18 C19 C20 -179.7(5)
C23 C18 C17 C24 9.1(3)
C23 C18 C17 C16 -167.2(4)
C17 C18 C23 C22 179.4(5)
C23 C18 C19 C20 0.0(3)
C19 C18 C23 C22 -0.4(3)
C41 C42 C43 C38 1.5(3)
C43 C42 C41 C40 -0.7(3)
C36 C37 C32 C31 -179.8(5)
C36 C37 C32 C33 0.2(3)
C32 C37 C36 C35 -1.3(3)
C28 C29 C24 C17 174.5(4)
C28 C29 C24 C25 -1.0(3)
C24 C29 C28 C27 0.6(3)
C40 C39 C38 C31 179.9(5)
C40 C39 C38 C43 -1.1(3)
C38 C39 C40 C41 1.8(3)
C42 C43 C38 C31 178.5(4)
C42 C43 C38 C39 -0.6(3)
C38 C43 C42 C41 1.5(3)
C48 C47 C46 N9 -74.8(3)
C46 C47 C48 C49 168.9(4)
C50 C47 C46 N9 157.4(3)
C46 C47 C50 C51 -73.0(3)
C48 C47 C50 C51 160.5(4)
C50 C47 C48 C49 -65.3(4)
C26 C25 C24 C17 -175.0(5)
C26 C25 C24 C29 0.5(3)
C24 C25 C26 C27 0.6(4)
C20 C19 C18 C17 -179.7(5)
C18 C19 C20 C21 -1.1(3)
C20 C19 C18 C23 0.0(3)
C49 C48 C47 C46 168.9(4)
C49 C48 C47 C50 -65.3(4)
C27 C28 C29 C24 0.6(3)
C29 C28 C27 C26 0.5(4)
C52 C51 C50 C47 -174.9(5)
C50 C51 C52 C53 171.5(6)
C42 C41 C40 C39 -0.9(3)
C40 C41 C42 C43 -0.7(3)
C22 C21 C20 C19 2.5(4)
C20 C21 C22 C23 -2.8(4)
C41 C40 C39 C38 1.8(3)
C39 C40 C41 C42 -0.9(3)
C35 C34 C33 C32 -0.4(3)
C33 C34 C35 C36 -0.6(3)
C51 C50 C47 C46 -73.0(3)
C51 C50 C47 C48 160.5(4)
C47 C50 C51 C52 -174.9(5)
C21 C20 C19 C18 -1.1(3)
C19 C20 C21 C22 2.5(4)
C26 C27 C28 C29 0.5(4)
C28 C27 C26 C25 -1.1(4)
C22 C23 C18 C17 179.4(5)
C22 C23 C18 C19 -0.4(3)
C18 C23 C22 C21 1.8(3)
C36 C35 C34 C33 -0.6(3)
C34 C35 C36 C37 1.5(3)
C27 C26 C25 C24 0.6(4)
C25 C26 C27 C28 -1.1(4)
C21 C22 C23 C18 1.8(3)
C23 C22 C21 C20 -2.8(4)
C35 C36 C37 C32 -1.3(3)
C37 C36 C35 C34 1.5(3)
C53 C52 C51 C50 171.5(6)
